data_1545253
loop_
_publ_author_name
'Liao, Jianhua'
'Fan, Lianfeng'
'Guo, Wei'
'Zhang, Zhenming'
'Li, Jiawei'
'Zhu, Chuanle'
'Ren, Yanwei'
'Wu, Wanqing'
'Jiang, Huanfeng'

_publ_section_title
;
 Palladium-Catalyzed Fluoroalkylative Cyclization of Olefins.
;
_journal_issue 5
_journal_name_full 'Organic letters'
_journal_page_first 1008
_journal_page_last 1011
_journal_paper_doi 10.1021/acs.orglett.6b03865
_journal_volume 19
_journal_year 2017
_chemical_formula_moiety 'C16 H9 F13 O2'
_chemical_formula_sum 'C16 H9 F13 O2'
_chemical_formula_weight 480.23
_chemical_name_systematic
;
 ? 
;
_space_group_crystal_system triclinic
_space_group_IT_number 2
_space_group_name_Hall '-P 1'
_space_group_name_H-M_alt 'P -1'
_symmetry_space_group_name_Hall '-P 1'
_symmetry_space_group_name_H-M 'P -1'
_atom_sites_solution_hydrogens geom
_atom_sites_solution_primary direct
_atom_sites_solution_secondary difmap
_audit_creation_date 2017-02-07
_audit_creation_method
;
Olex2 1.2
(compiled 2014.09.19 svn.r3010 for OlexSys, GUI svn.r4874)
;
_cell_angle_alpha 97.92(3)
_cell_angle_beta 99.81(3)
_cell_angle_gamma 99.47(3)
_cell_formula_units_Z 2
_cell_length_a 5.5613(11)
_cell_length_b 12.363(3)
_cell_length_c 13.729(3)
_cell_measurement_reflns_used 7134
_cell_measurement_temperature 293(2)
_cell_measurement_theta_max 25
_cell_measurement_theta_min 3.06
_cell_volume 904.0(4)
_computing_molecular_graphics 'Olex2 (Dolomanov et al., 2009)'
_computing_publication_material 'Olex2 (Dolomanov et al., 2009)'
_computing_structure_refinement 'XL (Sheldrick, 2008)'
_computing_structure_solution 'SHELXS-97 (Sheldrick, 1990)'
_diffrn_ambient_temperature 293(2)
_diffrn_measured_fraction_theta_full 0.996
_diffrn_measured_fraction_theta_max 0.996
_diffrn_measurement_device_type 'Bruker P4'
_diffrn_measurement_method '\w scans'
_diffrn_radiation_monochromator graphite
_diffrn_radiation_type MoK\a
_diffrn_radiation_wavelength 0.71073
_diffrn_reflns_av_R_equivalents 0.0292
_diffrn_reflns_av_unetI/netI 0.0404
_diffrn_reflns_limit_h_max 6
_diffrn_reflns_limit_h_min -6
_diffrn_reflns_limit_k_max 14
_diffrn_reflns_limit_k_min -14
_diffrn_reflns_limit_l_max 16
_diffrn_reflns_limit_l_min -16
_diffrn_reflns_number 7134
_diffrn_reflns_theta_full 25.00
_diffrn_reflns_theta_max 25.00
_diffrn_reflns_theta_min 3.06
_diffrn_source 'fine-focus sealed tube'
_exptl_absorpt_coefficient_mu 0.204
_exptl_absorpt_correction_type none
_exptl_crystal_colour colorless
_exptl_crystal_density_diffrn 1.764
_exptl_crystal_density_method 'not measured'
_exptl_crystal_description block
_exptl_crystal_F_000 476
_exptl_crystal_size_max 0.2
_exptl_crystal_size_mid 0.2
_exptl_crystal_size_min 0.2
_refine_diff_density_max 1.035
_refine_diff_density_min -0.503
_refine_diff_density_rms 0.114
_refine_ls_extinction_method none
_refine_ls_goodness_of_fit_ref 1.628
_refine_ls_hydrogen_treatment constr
_refine_ls_matrix_type full
_refine_ls_number_parameters 280
_refine_ls_number_reflns 3181
_refine_ls_number_restraints 0
_refine_ls_restrained_S_all 1.628
_refine_ls_R_factor_all 0.2112
_refine_ls_R_factor_gt 0.1550
_refine_ls_shift/su_max 0.001
_refine_ls_shift/su_mean 0.000
_refine_ls_structure_factor_coef Fsqd
_refine_ls_weighting_details 'calc w=1/[\s^2^(Fo^2^)+(0.2000P)^2^+0.0000P] where P=(Fo^2^+2Fc^2^)/3'
_refine_ls_weighting_scheme calc
_refine_ls_wR_factor_gt 0.4315
_refine_ls_wR_factor_ref 0.4729
_reflns_number_gt 1553
_reflns_number_total 3181
_reflns_threshold_expression >2sigma(I)
_cod_data_source_file ol6b03865_si_003.cif
_cod_data_source_block liao
_cod_depositor_comments 'Adding full bibliography for 1545253.cif.'
_cod_original_cell_volume 904.0(3)
_cod_database_code 1545253
_olex2_refinement_description
;
1. Fixed Uiso
 At 1.2 times of:
  All C(H) groups, All C(H,H) groups
2.a Ternary CH refined with riding coordinates:
 C8(H8)
2.b Secondary CH2 refined with riding coordinates:
 C10(H10A,H10B), C9(H9A,H9B)
2.c Aromatic/amide H refined with riding coordinates:
 C1(H1), C5(H5), C7(H7), C6(H6)
;
_olex2_submission_special_instructions 'No special instructions were received'

loop_
_space_group_symop_id
_space_group_symop_operation_xyz
1 'x, y, z'
2 '-x, -y, -z'

loop_
_atom_site_label
_atom_site_type_symbol
_atom_site_fract_x
_atom_site_fract_y
_atom_site_fract_z
_atom_site_U_iso_or_equiv
_atom_site_adp_type
_atom_site_occupancy
_atom_site_calc_flag
_atom_site_refinement_flags_posn
O2 O 0.2870(8) 0.6606(3) -0.0070(4) 0.0811(15) Uani 1 d .
C2 C 0.0227(11) 0.5117(5) -0.1325(5) 0.0723(18) Uani 1 d .
O1 O 0.1306(9) 0.3365(4) -0.1595(4) 0.0926(16) Uani 1 d .
F1 F 0.3320(10) 0.9957(4) 0.1333(4) 0.130(2) Uani 1 d .
C10 C 0.4078(13) 0.8145(5) 0.1295(6) 0.0800(19) Uani 1 d .
H10A H 0.2798 0.7918 0.1666 0.096 Uiso 1 calc R
H10B H 0.5430 0.7759 0.1474 0.096 Uiso 1 calc R
C11 C 0.5010(13) 0.9364(5) 0.1584(6) 0.0793(19) Uani 1 d .
C3 C 0.0826(11) 0.6215(5) -0.0787(5) 0.0686(17) Uani 1 d .
C8 C 0.3011(13) 0.7813(5) 0.0170(6) 0.0782(19) Uani 1 d .
H8 H 0.4181 0.8184 -0.0194 0.094 Uiso 1 calc R
F2 F 0.6859(11) 0.9699(4) 0.1100(4) 0.128(2) Uani 1 d .
C12 C 0.6160(14) 0.9759(6) 0.2719(6) 0.084(2) Uani 1 d .
C13 C 0.7076(16) 1.0977(7) 0.3081(7) 0.095(2) Uani 1 d .
C1 C 0.1776(12) 0.4308(6) -0.1160(6) 0.0788(19) Uani 1 d .
H1 H 0.3243 0.4532 -0.0682 0.095 Uiso 1 calc R
F3 F 0.8053(14) 0.9259(5) 0.2915(6) 0.175(3) Uani 1 d .
C4 C -0.0743(13) 0.6956(5) -0.0956(6) 0.0773(19) Uani 1 d .
F6 F 0.827(2) 1.1440(6) 0.2502(6) 0.257(6) Uani 1 d .
C14 C 0.821(2) 1.1375(7) 0.4128(8) 0.110(3) Uani 1 d .
C5 C -0.2863(13) 0.6670(7) -0.1638(6) 0.090(2) Uani 1 d .
H5 H -0.3888 0.7183 -0.1740 0.108 Uiso 1 calc R
C7 C -0.1991(14) 0.4861(6) -0.2038(6) 0.090(2) Uani 1 d .
H7 H -0.2449 0.4154 -0.2425 0.108 Uiso 1 calc R
C9 C 0.0492(14) 0.8037(6) -0.0201(6) 0.088(2) Uani 1 d .
H9A H 0.0591 0.8684 -0.0530 0.105 Uiso 1 calc R
H9B H -0.0406 0.8146 0.0340 0.105 Uiso 1 calc R
F4 F 0.4538(15) 0.9405(5) 0.3215(5) 0.173(3) Uani 1 d .
F5 F 0.505(2) 1.1426(6) 0.3000(8) 0.234(5) Uani 1 d .
C15 C 0.913(3) 1.2641(9) 0.4497(11) 0.137(4) Uani 1 d .
C6 C -0.3517(14) 0.5612(7) -0.2186(6) 0.097(2) Uani 1 d .
H6 H -0.4995 0.5406 -0.2659 0.117 Uiso 1 calc R
F8 F 0.701(2) 1.0974(7) 0.4699(6) 0.240(6) Uani 1 d .
F7 F 1.030(2) 1.0977(8) 0.4350(9) 0.245(6) Uani 1 d .
F10 F 0.753(3) 1.3173(9) 0.4163(14) 0.360(12) Uani 1 d .
F9 F 1.069(3) 1.2998(8) 0.4007(8) 0.272(7) Uani 1 d .
C16 C 1.045(6) 1.3137(17) 0.5502(17) 0.206(9) Uani 1 d .
F11 F 1.0855(19) 1.4116(8) 0.5808(8) 0.226(4) Uani 1 d .
F12 F 1.204(3) 1.2701(12) 0.5920(11) 0.286(7) Uani 1 d .
F13 F 0.874(4) 1.2769(17) 0.6071(13) 0.350(11) Uani 1 d .

loop_
_atom_site_aniso_label
_atom_site_aniso_U_11
_atom_site_aniso_U_22
_atom_site_aniso_U_33
_atom_site_aniso_U_23
_atom_site_aniso_U_13
_atom_site_aniso_U_12
O2 0.078(3) 0.066(3) 0.096(4) 0.003(2) 0.011(3) 0.020(2)
C2 0.057(4) 0.081(4) 0.080(5) 0.016(3) 0.016(3) 0.012(3)
O1 0.092(3) 0.073(3) 0.107(4) 0.002(3) 0.009(3) 0.020(2)
F1 0.149(4) 0.081(3) 0.141(5) -0.001(3) -0.032(3) 0.047(3)
C10 0.080(4) 0.070(4) 0.090(5) 0.011(3) 0.021(4) 0.013(3)
C11 0.081(4) 0.070(4) 0.088(5) 0.014(3) 0.018(4) 0.017(3)
C3 0.063(4) 0.070(4) 0.070(4) 0.011(3) 0.012(3) 0.010(3)
C8 0.086(4) 0.061(4) 0.091(5) 0.010(3) 0.025(4) 0.017(3)
F2 0.160(5) 0.103(3) 0.108(4) 0.000(3) 0.058(3) -0.024(3)
C12 0.096(5) 0.077(4) 0.092(6) 0.031(4) 0.025(4) 0.030(4)
C13 0.100(6) 0.092(5) 0.093(6) 0.018(5) 0.019(5) 0.020(4)
C1 0.071(4) 0.080(4) 0.079(5) 0.005(4) 0.009(3) 0.012(3)
F3 0.196(6) 0.122(4) 0.182(6) -0.019(4) -0.052(5) 0.084(4)
C4 0.083(5) 0.075(4) 0.083(5) 0.026(3) 0.021(4) 0.024(3)
F6 0.425(15) 0.164(6) 0.110(5) -0.036(4) 0.096(7) -0.144(8)
C14 0.146(8) 0.095(6) 0.095(7) 0.024(5) 0.019(6) 0.041(5)
C5 0.074(5) 0.107(6) 0.094(6) 0.024(4) 0.010(4) 0.032(4)
C7 0.086(5) 0.091(5) 0.084(5) 0.005(4) 0.009(4) 0.009(4)
C9 0.099(5) 0.078(4) 0.092(5) 0.017(4) 0.020(4) 0.031(4)
F4 0.240(8) 0.146(5) 0.101(4) 0.000(3) 0.057(5) -0.060(5)
F5 0.279(11) 0.127(5) 0.246(10) -0.019(6) -0.100(9) 0.093(6)
C15 0.174(11) 0.095(7) 0.130(10) 0.013(7) 0.026(9) 0.000(7)
C6 0.081(5) 0.109(6) 0.094(6) 0.020(5) 0.000(4) 0.012(4)
F8 0.352(14) 0.206(8) 0.108(5) -0.023(5) 0.091(7) -0.107(8)
F7 0.240(10) 0.180(7) 0.272(12) -0.039(8) -0.065(9) 0.103(7)
F10 0.351(17) 0.161(7) 0.45(2) -0.088(10) -0.207(16) 0.136(10)
F9 0.420(17) 0.163(7) 0.173(9) 0.004(6) 0.068(10) -0.107(10)
C16 0.31(3) 0.155(15) 0.150(16) -0.001(13) 0.004(18) 0.094(16)
F11 0.267(10) 0.141(6) 0.208(9) -0.064(6) -0.008(7) -0.002(6)
F12 0.37(2) 0.220(11) 0.216(12) -0.001(9) -0.068(13) 0.075(12)
F13 0.38(2) 0.38(2) 0.193(13) -0.138(13) 0.049(14) -0.039(17)

loop_
_atom_type_symbol
_atom_type_description
_atom_type_scat_dispersion_real
_atom_type_scat_dispersion_imag
_atom_type_scat_source
C C 0.0033 0.0016 'International Tables Vol C Tables 4.2.6.8 and 6.1.1.4'
H H 0.0000 0.0000 'International Tables Vol C Tables 4.2.6.8 and 6.1.1.4'
O O 0.0106 0.0060 'International Tables Vol C Tables 4.2.6.8 and 6.1.1.4'
F F 0.0171 0.0103 'International Tables Vol C Tables 4.2.6.8 and 6.1.1.4'

loop_
_geom_angle_atom_site_label_1
_geom_angle_atom_site_label_2
_geom_angle_atom_site_label_3
_geom_angle
C3 O2 C8 106.2(5)
C3 C2 C1 122.9(6)
C7 C2 C3 115.3(6)
C7 C2 C1 121.8(6)
C11 C10 C8 111.7(6)
F1 C11 C10 113.5(6)
F1 C11 F2 104.7(6)
F1 C11 C12 107.9(6)
C10 C11 C12 114.4(6)
F2 C11 C10 110.6(6)
F2 C11 C12 105.0(6)
O2 C3 C2 123.7(5)
O2 C3 C4 115.4(6)
C4 C3 C2 120.9(6)
O2 C8 C10 106.3(5)
O2 C8 C9 107.3(5)
C9 C8 C10 117.4(6)
C13 C12 C11 117.9(6)
F3 C12 C11 106.4(6)
F3 C12 C13 107.7(7)
F4 C12 C11 107.6(7)
F4 C12 C13 108.8(7)
F4 C12 F3 108.0(7)
F6 C13 C12 112.9(7)
F6 C13 C14 112.3(9)
F6 C13 F5 102.7(10)
C14 C13 C12 119.6(7)
F5 C13 C12 105.4(7)
F5 C13 C14 101.4(8)
O1 C1 C2 124.5(7)
C3 C4 C9 105.3(6)
C5 C4 C3 121.7(7)
C5 C4 C9 133.0(6)
C13 C14 C15 119.1(9)
F8 C14 C13 113.0(10)
F8 C14 C15 110.2(10)
F8 C14 F7 100.6(10)
F7 C14 C13 109.5(9)
F7 C14 C15 102.2(10)
C4 C5 C6 119.6(7)
C6 C7 C2 122.5(7)
C8 C9 C4 102.1(5)
F10 C15 C14 110.7(12)
F10 C15 C16 112.4(14)
F9 C15 C14 109.1(11)
F9 C15 F10 95.5(15)
F9 C15 C16 99.8(17)
C16 C15 C14 124.5(13)
C7 C6 C5 120.0(7)
F11 C16 C15 123.2(18)
F11 C16 F12 111(2)
F11 C16 F13 100(2)
F12 C16 C15 119.4(17)
F12 C16 F13 93(2)
F13 C16 C15 101(2)

loop_
_geom_bond_atom_site_label_1
_geom_bond_atom_site_label_2
_geom_bond_distance
O2 C3 1.342(7)
O2 C8 1.469(7)
C2 C3 1.411(9)
C2 C1 1.439(9)
C2 C7 1.398(10)
O1 C1 1.200(7)
F1 C11 1.313(8)
C10 C11 1.485(9)
C10 C8 1.529(10)
C11 F2 1.357(8)
C11 C12 1.557(11)
C3 C4 1.381(9)
C8 C9 1.491(9)
C12 C13 1.493(11)
C12 F3 1.313(8)
C12 F4 1.277(9)
C13 F6 1.256(9)
C13 C14 1.450(13)
C13 F5 1.330(11)
C4 C5 1.337(10)
C4 C9 1.551(10)
C14 C15 1.549(14)
C14 F8 1.218(11)
C14 F7 1.339(12)
C5 C6 1.374(11)
C7 C6 1.370(10)
C15 F10 1.253(14)
C15 F9 1.247(14)
C15 C16 1.45(2)
C16 F11 1.196(18)
C16 F12 1.21(2)
C16 F13 1.39(3)
